data_1527164
loop_
_publ_author_name
'Boettcher, P.'

_publ_section_title
;
 Darstellung und Kristallstruktur der Dialkalimetalltrichalkogenide Rb2
 S3, Rb2 Se3, Cs2 S3 und Cs2 Se3
;
_journal_name_full 'Zeitschrift fuer Anorganische und Allgemeine Chemie'
_journal_page_first 13
_journal_page_last 21
_journal_volume 461
_journal_year 1980
_chemical_formula_sum 'Rb2 S3'
_space_group_IT_number 36
_symmetry_space_group_name_Hall 'C 2c -2'
_symmetry_space_group_name_H-M 'C m c 21'
_cell_angle_alpha 90
_cell_angle_beta 90
_cell_angle_gamma 90
_cell_formula_units_Z 4
_cell_length_a 7.513
_cell_length_b 10.375
_cell_length_c 7.769
_cell_volume 605.573
_citation_journal_id_ASTM ZAACAB
_cod_data_source_file Boettcher_ZAACAB_1980_902.cif
_cod_data_source_block Rb2S3
_cod_original_cell_volume 605.5732
_cod_database_code 1527164

loop_
_symmetry_equiv_pos_as_xyz
x,y,z
-x,-y,z+1/2
-x,y,z
x,-y,z+1/2
x+1/2,y+1/2,z
-x+1/2,-y+1/2,z+1/2
-x+1/2,y+1/2,z
x+1/2,-y+1/2,z+1/2

loop_
_atom_site_label
_atom_site_type_symbol
_atom_site_fract_x
_atom_site_fract_y
_atom_site_fract_z
_atom_site_occupancy
_atom_site_U_iso_or_equiv
S2 S-1 0.2242 0.8387 0.8492 1 0.0
Rb2 Rb+1 0 0.57 0.6833 1 0.0
Rb1 Rb+1 0 0.1049 0.9609 1 0.0
S1 S 0 0.7947 0 1 0.0
